data_4025514
loop_
_publ_author_name
'Yuanping Jie'
'Peter Livant'
'Hui Li'
'Minmin Yang'
'Wei Zhu'
'Vince Cammarata'
'Philip Almond'
'Tyler Sullens'
'Yu Qin'
'Eric Bakker'

_publ_section_title
;
 An Acyclic Trialkylamine Virtually Planar at Nitrogen. Some Chemical
 Consequences of Nitrogen Planarity
;
_journal_name_full 'Journal of Organic Chemistry'
_journal_page_first 4472
_journal_page_last 4479
_journal_paper_doi 10.1021/jo100628v
_journal_volume 75
_journal_year 2010
_chemical_formula_sum 'C9 H21 N O6'
_chemical_formula_weight 239.27
_chemical_name_systematic
; 
 ? 
;
_space_group_IT_number 61
_symmetry_cell_setting orthorhombic
_symmetry_space_group_name_Hall '-P 2ac 2ab'
_symmetry_space_group_name_H-M 'P b c a'
_atom_sites_solution_hydrogens geom
_atom_sites_solution_primary direct
_atom_sites_solution_secondary difmap
_audit_creation_method SHELXL-97
_cell_angle_alpha 90.00
_cell_angle_beta 90.00
_cell_angle_gamma 90.00
_cell_formula_units_Z 8
_cell_length_a 10.915(2)
_cell_length_b 8.9100(18)
_cell_length_c 23.635(5)
_cell_measurement_reflns_used 2682
_cell_measurement_temperature 193(2)
_cell_measurement_theta_max 28.32
_cell_measurement_theta_min 1.72
_cell_volume 2298.6(8)
_computing_cell_refinement 'SMART, SAINT'
_computing_data_collection SMART
_computing_data_reduction SAINT
_computing_molecular_graphics 'SHELXP-97 (Sheldrick, 1997)'
_computing_publication_material 'SHELXCIF-97 (Sheldrick, 1997)'
_computing_structure_refinement 'SHELXL-97 (Sheldrick, 1997)'
_computing_structure_solution 'SHELXS-97 (Sheldrick, 1990)'
_diffrn_ambient_temperature 193(2)
_diffrn_measured_fraction_theta_full 0.998
_diffrn_measured_fraction_theta_max 0.998
_diffrn_measurement_device_type 'Bruker APEX'
_diffrn_measurement_method '/w scans'
_diffrn_radiation_monochromator graphite
_diffrn_radiation_source 'fine-focus sealed tube'
_diffrn_radiation_type MoK\a
_diffrn_radiation_wavelength 0.71073
_diffrn_reflns_av_R_equivalents 0.0239
_diffrn_reflns_av_sigmaI/netI 0.0136
_diffrn_reflns_limit_h_max 14
_diffrn_reflns_limit_h_min -14
_diffrn_reflns_limit_k_max 11
_diffrn_reflns_limit_k_min -11
_diffrn_reflns_limit_l_max 30
_diffrn_reflns_limit_l_min -31
_diffrn_reflns_number 21931
_diffrn_reflns_theta_full 28.32
_diffrn_reflns_theta_max 28.32
_diffrn_reflns_theta_min 1.72
_diffrn_standards_decay_% 0
_diffrn_standards_interval_count na
_diffrn_standards_interval_time na
_diffrn_standards_number na
_exptl_absorpt_coefficient_mu 0.115
_exptl_absorpt_correction_T_max 0.977
_exptl_absorpt_correction_T_min 0.957
_exptl_absorpt_correction_type multi-scan
_exptl_absorpt_process_details SADABS
_exptl_crystal_colour colorless
_exptl_crystal_density_diffrn 1.348
_exptl_crystal_density_method 'not measured'
_exptl_crystal_description prism
_exptl_crystal_F_000 992
_exptl_crystal_size_max 0.39
_exptl_crystal_size_mid 0.32
_exptl_crystal_size_min 0.20
_refine_diff_density_max 0.360
_refine_diff_density_min -0.166
_refine_diff_density_rms 0.047
_refine_ls_extinction_coef 0.0235(19)
_refine_ls_extinction_expression Fc^*^=kFc[1+0.001xFc^2^\l^3^/sin(2\q)]^-1/4^
_refine_ls_extinction_method SHELXL
_refine_ls_goodness_of_fit_ref 1.026
_refine_ls_hydrogen_treatment mixed
_refine_ls_matrix_type full
_refine_ls_number_parameters 170
_refine_ls_number_reflns 2858
_refine_ls_number_restraints 0
_refine_ls_restrained_S_all 1.026
_refine_ls_R_factor_all 0.0378
_refine_ls_R_factor_gt 0.0361
_refine_ls_shift/su_max 0.001
_refine_ls_shift/su_mean 0.000
_refine_ls_structure_factor_coef Fsqd
_refine_ls_weighting_details 'calc w=1/[\s^2^(Fo^2^)+(0.0650P)^2^+0.5358P] where P=(Fo^2^+2Fc^2^)/3'
_refine_ls_weighting_scheme calc
_refine_ls_wR_factor_gt 0.1009
_refine_ls_wR_factor_ref 0.1032
_reflns_number_gt 2682
_reflns_number_total 2858
_reflns_threshold_expression >2sigma(I)
_cod_data_source_file jo100628v_si_002.cif
_cod_data_source_block pbca
_cod_depositor_comments
;
The following automatic conversions were performed:

'_exptl_absorpt_correction_type' value 'Multi-scan' changed to
'multi-scan' according to the built-in table from CIF Core dictionary
named 'cif_core.dic' version 2.4.1 from 2010-06-29.

Automatic conversion script
Id: cif_fix_values 1646 2011-03-28 12:23:43Z adriana 
;
_cod_database_code 4025514

loop_
_symmetry_equiv_pos_as_xyz
'x, y, z'
'-x+1/2, -y, z+1/2'
'-x, y+1/2, -z+1/2'
'x+1/2, -y+1/2, -z'
'-x, -y, -z'
'x-1/2, y, -z-1/2'
'x, -y-1/2, z-1/2'
'-x-1/2, y-1/2, z'

loop_
_atom_site_label
_atom_site_type_symbol
_atom_site_fract_x
_atom_site_fract_y
_atom_site_fract_z
_atom_site_U_iso_or_equiv
_atom_site_adp_type
_atom_site_occupancy
_atom_site_symmetry_multiplicity
_atom_site_calc_flag
_atom_site_refinement_flags
_atom_site_disorder_assembly
_atom_site_disorder_group
O3 O 0.54781(7) 0.02502(8) 0.29744(3) 0.02818(18) Uani 1 1 d . . .
N1 N 0.54025(7) 0.31619(9) 0.37092(3) 0.01954(18) Uani 1 1 d . . .
O5 O 0.79707(6) 0.22275(9) 0.46848(3) 0.02734(18) Uani 1 1 d . . .
O2 O 0.70558(7) 0.47638(8) 0.29885(3) 0.03115(19) Uani 1 1 d . . .
O6 O 0.23938(7) 0.41860(9) 0.43489(3) 0.0320(2) Uani 1 1 d . . .
O1 O 0.57161(7) 0.63151(9) 0.37812(3) 0.03117(19) Uani 1 1 d . . .
O4 O 0.49101(7) -0.00440(8) 0.40596(3) 0.03160(19) Uani 1 1 d . . .
C9 C 0.70469(8) 0.31217(10) 0.44233(4) 0.0238(2) Uani 1 1 d . . .
H9A H 0.7443 0.3895 0.4185 0.029 Uiso 1 1 calc R . .
H9B H 0.6570 0.3644 0.4720 0.029 Uiso 1 1 calc R . .
C8 C 0.54598(8) 0.10566(10) 0.44156(4) 0.0224(2) Uani 1 1 d . . .
H8A H 0.6024 0.0563 0.4686 0.027 Uiso 1 1 calc R . .
H8B H 0.4818 0.1583 0.4635 0.027 Uiso 1 1 calc R . .
C7 C 0.44848(8) 0.40750(10) 0.39898(4) 0.02057(19) Uani 1 1 d . . .
H7A H 0.4702 0.4086 0.4401 0.025 Uiso 1 1 calc R . .
C6 C 0.61682(7) 0.21878(9) 0.40556(3) 0.01820(18) Uani 1 1 d . . .
H6A H 0.6689 0.1593 0.3789 0.022 Uiso 1 1 calc R . .
C5 C 0.53957(8) 0.30275(10) 0.30952(4) 0.02108(19) Uani 1 1 d . . .
H5A H 0.4875 0.3874 0.2956 0.025 Uiso 1 1 calc R . .
C4 C 0.66648(9) 0.32921(11) 0.28415(4) 0.0246(2) Uani 1 1 d . . .
H4A H 0.7251 0.2542 0.2991 0.030 Uiso 1 1 calc R . .
H4B H 0.6631 0.3187 0.2425 0.030 Uiso 1 1 calc R . .
C3 C 0.31751(8) 0.34618(11) 0.39490(4) 0.0253(2) Uani 1 1 d . . .
H3A H 0.2855 0.3627 0.3562 0.030 Uiso 1 1 calc R . .
H3B H 0.3181 0.2368 0.4022 0.030 Uiso 1 1 calc R . .
C2 C 0.45118(9) 0.57150(11) 0.37894(4) 0.0267(2) Uani 1 1 d . . .
H2A H 0.4159 0.5775 0.3404 0.032 Uiso 1 1 calc R . .
H2B H 0.3995 0.6330 0.4044 0.032 Uiso 1 1 calc R . .
C1 C 0.48189(9) 0.16001(11) 0.28532(4) 0.0263(2) Uani 1 1 d . . .
H1A H 0.3978 0.1502 0.3006 0.032 Uiso 1 1 calc R . .
H1B H 0.4752 0.1710 0.2438 0.032 Uiso 1 1 calc R . .
H1 H 0.6136(15) 0.5766(18) 0.3567(6) 0.043(4) Uiso 1 1 d . . .
H2 H 0.7841(16) 0.4846(17) 0.2956(7) 0.044(4) Uiso 1 1 d . . .
H3 H 0.5303(14) 0.0024(16) 0.3317(7) 0.039(4) Uiso 1 1 d . . .
H4 H 0.4234(16) -0.0281(18) 0.4183(7) 0.047(4) Uiso 1 1 d . . .
H5 H 0.8444(16) 0.1926(17) 0.4418(7) 0.048(4) Uiso 1 1 d . . .
H6 H 0.2589(17) 0.3829(19) 0.4660(8) 0.055(4) Uiso 1 1 d . . .

loop_
_atom_site_aniso_label
_atom_site_aniso_U_11
_atom_site_aniso_U_22
_atom_site_aniso_U_33
_atom_site_aniso_U_23
_atom_site_aniso_U_13
_atom_site_aniso_U_12
O3 0.0274(4) 0.0288(4) 0.0284(4) -0.0075(3) -0.0001(3) -0.0008(3)
N1 0.0184(3) 0.0241(4) 0.0162(3) -0.0003(3) -0.0005(2) 0.0048(3)
O5 0.0211(3) 0.0373(4) 0.0237(3) 0.0024(3) -0.0056(2) 0.0018(3)
O2 0.0240(4) 0.0257(4) 0.0437(4) 0.0003(3) 0.0061(3) -0.0019(3)
O6 0.0219(3) 0.0467(5) 0.0275(4) 0.0037(3) 0.0055(3) 0.0099(3)
O1 0.0267(4) 0.0252(4) 0.0416(4) -0.0062(3) 0.0022(3) -0.0024(3)
O4 0.0305(4) 0.0321(4) 0.0321(4) -0.0050(3) 0.0046(3) -0.0139(3)
C9 0.0216(4) 0.0242(4) 0.0255(4) -0.0015(3) -0.0062(3) -0.0006(3)
C8 0.0217(4) 0.0237(4) 0.0220(4) 0.0014(3) -0.0003(3) -0.0030(3)
C7 0.0174(4) 0.0239(4) 0.0204(4) -0.0016(3) 0.0002(3) 0.0029(3)
C6 0.0162(4) 0.0199(4) 0.0185(4) 0.0002(3) -0.0013(3) 0.0000(3)
C5 0.0199(4) 0.0255(4) 0.0178(4) -0.0007(3) -0.0012(3) 0.0012(3)
C4 0.0247(4) 0.0270(4) 0.0222(4) 0.0001(3) 0.0040(3) -0.0003(3)
C3 0.0174(4) 0.0327(5) 0.0257(4) -0.0004(4) 0.0016(3) 0.0010(3)
C2 0.0222(4) 0.0248(4) 0.0329(5) -0.0006(4) 0.0001(3) 0.0035(3)
C1 0.0217(4) 0.0333(5) 0.0239(4) -0.0068(4) -0.0037(3) -0.0005(4)

loop_
_atom_type_symbol
_atom_type_description
_atom_type_scat_dispersion_real
_atom_type_scat_dispersion_imag
_atom_type_scat_source
C C 0.0033 0.0016 'International Tables Vol C Tables 4.2.6.8 and 6.1.1.4'
H H 0.0000 0.0000 'International Tables Vol C Tables 4.2.6.8 and 6.1.1.4'
N N 0.0061 0.0033 'International Tables Vol C Tables 4.2.6.8 and 6.1.1.4'
O O 0.0106 0.0060 'International Tables Vol C Tables 4.2.6.8 and 6.1.1.4'

loop_
_geom_angle_atom_site_label_1
_geom_angle_atom_site_label_2
_geom_angle_atom_site_label_3
_geom_angle
_geom_angle_site_symmetry_1
_geom_angle_site_symmetry_3
_geom_angle_publ_flag
C1 O3 H3 106.0(10) . . ?
C7 N1 C5 119.87(7) . . ?
C7 N1 C6 118.25(7) . . ?
C5 N1 C6 120.93(7) . . ?
C9 O5 H5 106.4(11) . . ?
C4 O2 H2 110.7(10) . . ?
C3 O6 H6 105.1(12) . . ?
C2 O1 H1 107.1(11) . . ?
C8 O4 H4 110.2(11) . . ?
O5 C9 C6 112.54(7) . . ?
O5 C9 H9A 109.1 . . ?
C6 C9 H9A 109.1 . . ?
O5 C9 H9B 109.1 . . ?
C6 C9 H9B 109.1 . . ?
H9A C9 H9B 107.8 . . ?
O4 C8 C6 109.75(7) . . ?
O4 C8 H8A 109.7 . . ?
C6 C8 H8A 109.7 . . ?
O4 C8 H8B 109.7 . . ?
C6 C8 H8B 109.7 . . ?
H8A C8 H8B 108.2 . . ?
N1 C7 C3 114.52(7) . . ?
N1 C7 C2 112.28(7) . . ?
C3 C7 C2 109.72(7) . . ?
N1 C7 H7A 106.6 . . ?
C3 C7 H7A 106.6 . . ?
C2 C7 H7A 106.6 . . ?
N1 C6 C8 114.54(7) . . ?
N1 C6 C9 110.66(7) . . ?
C8 C6 C9 110.94(7) . . ?
N1 C6 H6A 106.7 . . ?
C8 C6 H6A 106.7 . . ?
C9 C6 H6A 106.7 . . ?
N1 C5 C4 111.95(7) . . ?
N1 C5 C1 116.30(8) . . ?
C4 C5 C1 110.77(7) . . ?
N1 C5 H5A 105.6 . . ?
C4 C5 H5A 105.6 . . ?
C1 C5 H5A 105.6 . . ?
O2 C4 C5 108.58(8) . . ?
O2 C4 H4A 110.0 . . ?
C5 C4 H4A 110.0 . . ?
O2 C4 H4B 110.0 . . ?
C5 C4 H4B 110.0 . . ?
H4A C4 H4B 108.4 . . ?
O6 C3 C7 110.75(8) . . ?
O6 C3 H3A 109.5 . . ?
C7 C3 H3A 109.5 . . ?
O6 C3 H3B 109.5 . . ?
C7 C3 H3B 109.5 . . ?
H3A C3 H3B 108.1 . . ?
O1 C2 C7 112.35(8) . . ?
O1 C2 H2A 109.1 . . ?
C7 C2 H2A 109.1 . . ?
O1 C2 H2B 109.1 . . ?
C7 C2 H2B 109.1 . . ?
H2A C2 H2B 107.9 . . ?
O3 C1 C5 114.65(7) . . ?
O3 C1 H1A 108.6 . . ?
C5 C1 H1A 108.6 . . ?
O3 C1 H1B 108.6 . . ?
C5 C1 H1B 108.6 . . ?
H1A C1 H1B 107.6 . . ?

loop_
_geom_bond_atom_site_label_1
_geom_bond_atom_site_label_2
_geom_bond_distance
_geom_bond_site_symmetry_2
_geom_bond_publ_flag
O3 C1 1.4306(13) . ?
O3 H3 0.855(17) . ?
N1 C7 1.4509(11) . ?
N1 C5 1.4561(11) . ?
N1 C6 1.4566(10) . ?
O5 C9 1.4262(11) . ?
O5 H5 0.858(18) . ?
O2 C4 1.4221(12) . ?
O2 H2 0.864(18) . ?
O6 C3 1.4273(11) . ?
O6 H6 0.829(18) . ?
O1 C2 1.4192(12) . ?
O1 H1 0.839(16) . ?
O4 C8 1.4247(11) . ?
O4 H4 0.821(18) . ?
C9 C6 1.5387(12) . ?
C9 H9A 0.9900 . ?
C9 H9B 0.9900 . ?
C8 C6 1.5290(12) . ?
C8 H8A 0.9900 . ?
C8 H8B 0.9900 . ?
C7 C3 1.5335(12) . ?
C7 C2 1.5364(14) . ?
C7 H7A 1.0000 . ?
C6 H6A 1.0000 . ?
C5 C4 1.5278(13) . ?
C5 C1 1.5301(13) . ?
C5 H5A 1.0000 . ?
C4 H4A 0.9900 . ?
C4 H4B 0.9900 . ?
C3 H3A 0.9900 . ?
C3 H3B 0.9900 . ?
C2 H2A 0.9900 . ?
C2 H2B 0.9900 . ?
C1 H1A 0.9900 . ?
C1 H1B 0.9900 . ?

loop_
_cod_related_entry_id
_cod_related_entry_database
_cod_related_entry_code
1 ChemSpider 19651149
